data_4077313
loop_
_publ_author_name
'Dijkstra, Harm P.'
'Meijer, Michel D.'
'Patel, Jim'
'Kreiter, Rob'
'van Klink, Gerard P. M.'
'Lutz, Martin'
'Spek, Anthony L.'
'Canty, Allan J.'
'van Koten, Gerard'

_publ_section_title
;
 Design and Performance of Rigid Nanosize Multimetallic Cartwheel Pincer
 Compounds as Lewis-Acid Catalysts
;
_journal_issue 14
_journal_name_full Organometallics
_journal_page_first 3159
_journal_paper_doi 10.1021/om0101689
_journal_volume 20
_journal_year 2001
_chemical_formula_moiety 'C42 H57 Br3 N6 Pd3'
_chemical_formula_sum 'C42 H57 Br3 N6 Pd3'
_chemical_formula_weight 1204.87
_chemical_name_systematic
; 
 ? 
;
_space_group_IT_number 167
_symmetry_cell_setting trigonal
_symmetry_space_group_name_Hall '-R 3 2"c'
_symmetry_space_group_name_H-M 'R -3 c :H'
_atom_sites_solution_hydrogens geom
_atom_sites_solution_primary heavy
_atom_sites_solution_secondary difmap
_audit_creation_method SHELXL-97
_cell_angle_alpha 90.00
_cell_angle_beta 90.00
_cell_angle_gamma 120.00
_cell_formula_units_Z 6
_cell_length_a 15.6134(2)
_cell_length_b 15.6134(2)
_cell_length_c 35.2061(5)
_cell_measurement_temperature 150(2)
_cell_volume 7432.65(17)
_computing_cell_refinement 'DENZO 1.11.0'
_computing_data_collection 'Nonius COLLECT'
_computing_data_reduction 'DENZO 1.11.0'
_computing_structure_refinement 'SHELXL-97 (Sheldrick, 1997)'
_computing_structure_solution 'DIRDIF-97 (Beurskens et al., 1997)'
_diffrn_ambient_temperature 150(2)
_diffrn_measured_fraction_theta_full 0.994
_diffrn_measured_fraction_theta_max 0.994
_diffrn_measurement_device_type 'Nonius KappaCCD'
_diffrn_radiation_monochromator graphite
_diffrn_radiation_source 'rotating anode'
_diffrn_radiation_type MoK\a
_diffrn_radiation_wavelength 0.71073
_diffrn_reflns_av_R_equivalents 0.0618
_diffrn_reflns_av_sigmaI/netI 0.0212
_diffrn_reflns_limit_h_max 20
_diffrn_reflns_limit_h_min -20
_diffrn_reflns_limit_k_max 20
_diffrn_reflns_limit_k_min -20
_diffrn_reflns_limit_l_max 45
_diffrn_reflns_limit_l_min -45
_diffrn_reflns_number 32401
_diffrn_reflns_theta_full 27.39
_diffrn_reflns_theta_max 27.39
_diffrn_reflns_theta_min 1.90
_exptl_absorpt_coefficient_mu 3.529
_exptl_absorpt_correction_T_max 0.39
_exptl_absorpt_correction_T_min 0.34
_exptl_absorpt_correction_type multi-scan
_exptl_crystal_colour yellow
_exptl_crystal_density_diffrn 1.615
_exptl_crystal_density_method 'not measured'
_exptl_crystal_description block
_exptl_crystal_F_000 3564
_exptl_crystal_size_max 0.30
_exptl_crystal_size_mid 0.30
_exptl_crystal_size_min 0.24
_refine_diff_density_max 0.710
_refine_diff_density_min -0.474
_refine_diff_density_rms 0.073
_refine_ls_extinction_method none
_refine_ls_goodness_of_fit_ref 1.125
_refine_ls_hydrogen_treatment constraint
_refine_ls_matrix_type full
_refine_ls_number_parameters 85
_refine_ls_number_reflns 1874
_refine_ls_number_restraints 0
_refine_ls_restrained_S_all 1.125
_refine_ls_R_factor_all 0.0288
_refine_ls_R_factor_gt 0.0281
_refine_ls_shift/su_max 0.001
_refine_ls_shift/su_mean 0.000
_refine_ls_structure_factor_coef Fsqd
_refine_ls_weighting_details 'calc w=1/[\s^2^(Fo^2^)+(0.0305P)^2^+25.3885P] where P=(Fo^2^+2Fc^2^)/3'
_refine_ls_weighting_scheme calc
_refine_ls_wR_factor_gt 0.0670
_refine_ls_wR_factor_ref 0.0674
_reflns_number_gt 1845
_reflns_number_total 1874
_reflns_threshold_expression I>2\s(I)
_cod_data_source_file om0101689.cif
_cod_data_source_block s2109a
_cod_original_cell_volume 7432.64(17)
_cod_original_sg_symbol_H-M 'R -3 c'
_cod_database_code 4077313

loop_
_symmetry_equiv_pos_as_xyz
'x, y, z'
'-y, x-y, z'
'-x+y, -x, z'
'y, x, -z+1/2'
'-x, -x+y, -z+1/2'
'x-y, -y, -z+1/2'
'x+2/3, y+1/3, z+1/3'
'-y+2/3, x-y+1/3, z+1/3'
'-x+y+2/3, -x+1/3, z+1/3'
'y+2/3, x+1/3, -z+5/6'
'-x+2/3, -x+y+1/3, -z+5/6'
'x-y+2/3, -y+1/3, -z+5/6'
'x+1/3, y+2/3, z+2/3'
'-y+1/3, x-y+2/3, z+2/3'
'-x+y+1/3, -x+2/3, z+2/3'
'y+1/3, x+2/3, -z+7/6'
'-x+1/3, -x+y+2/3, -z+7/6'
'x-y+1/3, -y+2/3, -z+7/6'
'-x, -y, -z'
'y, -x+y, -z'
'x-y, x, -z'
'-y, -x, z-1/2'
'x, x-y, z-1/2'
'-x+y, y, z-1/2'
'-x+2/3, -y+1/3, -z+1/3'
'y+2/3, -x+y+1/3, -z+1/3'
'x-y+2/3, x+1/3, -z+1/3'
'-y+2/3, -x+1/3, z-1/6'
'x+2/3, x-y+1/3, z-1/6'
'-x+y+2/3, y+1/3, z-1/6'
'-x+1/3, -y+2/3, -z+2/3'
'y+1/3, -x+y+2/3, -z+2/3'
'x-y+1/3, x+2/3, -z+2/3'
'-y+1/3, -x+2/3, z+1/6'
'x+1/3, x-y+2/3, z+1/6'
'-x+y+1/3, y+2/3, z+1/6'

loop_
_atom_site_label
_atom_site_type_symbol
_atom_site_fract_x
_atom_site_fract_y
_atom_site_fract_z
_atom_site_U_iso_or_equiv
_atom_site_adp_type
_atom_site_occupancy
_atom_site_symmetry_multiplicity
_atom_site_calc_flag
_atom_site_refinement_flags
Pd Pd 0.180962(15) 0.3333 0.0833 0.02704(10) Uani 1 2 d S
Br Br 0.01779(2) 0.3333 0.0833 0.05690(17) Uani 1 2 d S
N N 0.16190(15) 0.25436(18) 0.13407(6) 0.0346(5) Uani 1 1 d .
C1 C 0.3039(2) 0.3333 0.0833 0.0243(6) Uani 1 2 d S
C2 C 0.31744(16) 0.27350(18) 0.10887(7) 0.0260(5) Uani 1 1 d .
C3 C 0.40548(16) 0.27194(16) 0.10828(7) 0.0238(5) Uani 1 1 d .
H3 H 0.4142 0.2290 0.1249 0.029 Uiso 1 1 calc R
C4 C 0.48167(19) 0.3333 0.0833 0.0189(6) Uani 1 2 d S
C5 C 0.2295(2) 0.2119(2) 0.13373(9) 0.0405(7) Uani 1 1 d .
H5A H 0.1935 0.1432 0.1241 0.049 Uiso 1 1 calc R
H5B H 0.2520 0.2106 0.1599 0.049 Uiso 1 1 calc R
C6 C 0.1912(2) 0.3275(3) 0.16539(10) 0.0475(8) Uani 1 1 d .
H6A H 0.1472 0.3554 0.1657 0.071 Uiso 1 1 calc R
H6B H 0.2595 0.3807 0.1615 0.071 Uiso 1 1 calc R
H6C H 0.1863 0.2948 0.1897 0.071 Uiso 1 1 calc R
C7 C 0.0598(2) 0.1735(2) 0.14169(9) 0.0458(7) Uani 1 1 d .
H7A H 0.0383 0.1248 0.1211 0.069 Uiso 1 1 calc R
H7B H 0.0154 0.2007 0.1432 0.069 Uiso 1 1 calc R
H7C H 0.0583 0.1415 0.1658 0.069 Uiso 1 1 calc R
C8 C 0.57674(18) 0.3333 0.0833 0.0191(6) Uani 1 2 d S
C9 C 0.57751(19) 0.24417(19) 0.0833 0.0202(6) Uani 1 2 d S
H9 H 0.5167 0.1833 0.0833 0.024 Uiso 1 2 calc SR

loop_
_atom_site_aniso_label
_atom_site_aniso_U_11
_atom_site_aniso_U_22
_atom_site_aniso_U_33
_atom_site_aniso_U_23
_atom_site_aniso_U_13
_atom_site_aniso_U_12
Pd 0.01927(11) 0.03928(17) 0.02924(16) -0.00195(10) -0.00098(5) 0.01964(8)
Br 0.03708(16) 0.1018(4) 0.0534(3) -0.0169(3) -0.00844(13) 0.0509(2)
N 0.0191(10) 0.0466(13) 0.0363(12) 0.0051(10) 0.0052(9) 0.0151(10)
C1 0.0197(10) 0.0269(16) 0.0286(17) 0.0021(13) 0.0010(6) 0.0135(8)
C2 0.0175(10) 0.0277(11) 0.0317(12) 0.0081(10) 0.0054(9) 0.0105(9)
C3 0.0192(10) 0.0218(11) 0.0309(12) 0.0064(9) 0.0006(9) 0.0106(9)
C4 0.0150(10) 0.0162(13) 0.0258(15) -0.0012(11) -0.0006(6) 0.0081(6)
C5 0.0252(12) 0.0507(17) 0.0500(17) 0.0245(14) 0.0139(12) 0.0222(12)
C6 0.0355(15) 0.062(2) 0.0362(16) -0.0024(14) 0.0006(12) 0.0178(15)
C7 0.0223(13) 0.0558(19) 0.0493(17) 0.0065(14) 0.0113(12) 0.0120(12)
C8 0.0154(10) 0.0176(14) 0.0250(15) -0.0003(11) -0.0001(6) 0.0088(7)
C9 0.0156(10) 0.0156(10) 0.0286(16) 0.0004(6) -0.0004(6) 0.0073(11)

loop_
_atom_type_symbol
_atom_type_description
_atom_type_scat_dispersion_real
_atom_type_scat_dispersion_imag
_atom_type_scat_source
C C 0.0033 0.0016 'International Tables Vol C Tables 4.2.6.8 and 6.1.1.4'
H H 0.0000 0.0000 'International Tables Vol C Tables 4.2.6.8 and 6.1.1.4'
Br Br -0.2901 2.4595 'International Tables Vol C Tables 4.2.6.8 and 6.1.1.4'
N N 0.0061 0.0033 'International Tables Vol C Tables 4.2.6.8 and 6.1.1.4'
Pd Pd -0.9988 1.0072 'International Tables Vol C Tables 4.2.6.8 and 6.1.1.4'

loop_
_geom_angle_atom_site_label_1
_geom_angle_atom_site_label_2
_geom_angle_atom_site_label_3
_geom_angle
_geom_angle_site_symmetry_1
_geom_angle_site_symmetry_3
C1 Pd N 81.29(6) . .
C1 Pd N 81.29(6) . 18_554
N Pd N 162.58(11) . 18_554
C1 Pd Br 180.0 . .
N Pd Br 98.71(6) . .
N Pd Br 98.71(6) 18_554 .
C7 N C6 107.9(2) . .
C7 N C5 108.6(2) . .
C6 N C5 109.3(2) . .
C7 N Pd 115.44(18) . .
C6 N Pd 106.28(19) . .
C5 N Pd 109.09(16) . .
C2 C1 C2 121.4(3) . 18_554
C2 C1 Pd 119.32(14) . .
C2 C1 Pd 119.32(14) 18_554 .
C3 C2 C1 119.3(2) . .
C3 C2 C5 126.4(2) . .
C1 C2 C5 114.2(2) . .
C2 C3 C4 120.5(2) . .
C2 C3 H3 119.8 . .
C4 C3 H3 119.8 . .
C3 C4 C3 119.1(3) . 18_554
C3 C4 C8 120.44(14) . .
C3 C4 C8 120.43(14) 18_554 .
N C5 C2 110.0(2) . .
N C5 H5A 109.7 . .
C2 C5 H5A 109.7 . .
N C5 H5B 109.7 . .
C2 C5 H5B 109.7 . .
H5A C5 H5B 108.2 . .
N C6 H6A 109.5 . .
N C6 H6B 109.5 . .
H6A C6 H6B 109.5 . .
N C6 H6C 109.5 . .
H6A C6 H6C 109.5 . .
H6B C6 H6C 109.5 . .
N C7 H7A 109.5 . .
N C7 H7B 109.5 . .
H7A C7 H7B 109.5 . .
N C7 H7C 109.5 . .
H7A C7 H7C 109.5 . .
H7B C7 H7C 109.5 . .
C9 C8 C9 119.2(3) . 3_665
C9 C8 C4 120.42(15) . .
C9 C8 C4 120.42(15) 3_665 .
C8 C9 C8 120.8(3) . 2_655
C8 C9 H9 119.6 . .
C8 C9 H9 119.6 2_655 .

loop_
_geom_bond_atom_site_label_1
_geom_bond_atom_site_label_2
_geom_bond_distance
_geom_bond_site_symmetry_2
Pd C1 1.919(3) .
Pd N 2.105(2) .
Pd N 2.105(2) 18_554
Pd Br 2.5477(4) .
N C7 1.481(3) .
N C6 1.486(4) .
N C5 1.501(3) .
C1 C2 1.387(3) .
C1 C2 1.387(3) 18_554
C2 C3 1.387(3) .
C2 C5 1.501(3) .
C3 C4 1.402(3) .
C3 H3 0.9500 .
C4 C3 1.402(3) 18_554
C4 C8 1.484(4) .
C5 H5A 0.9900 .
C5 H5B 0.9900 .
C6 H6A 0.9800 .
C6 H6B 0.9800 .
C6 H6C 0.9800 .
C7 H7A 0.9800 .
C7 H7B 0.9800 .
C7 H7C 0.9800 .
C8 C9 1.398(2) .
C8 C9 1.398(2) 3_665
C9 C8 1.398(2) 2_655
C9 H9 0.9500 .

loop_
_geom_torsion_atom_site_label_1
_geom_torsion_atom_site_label_2
_geom_torsion_atom_site_label_3
_geom_torsion_atom_site_label_4
_geom_torsion
_geom_torsion_site_symmetry_1
_geom_torsion_site_symmetry_4
C1 Pd N C7 -143.2(2) . .
N Pd N C7 -143.2(2) 18_554 .
Br Pd N C7 36.8(2) . .
C1 Pd N C6 97.19(17) . .
N Pd N C6 97.20(17) 18_554 .
Br Pd N C6 -82.81(17) . .
C1 Pd N C5 -20.57(18) . .
N Pd N C5 -20.56(18) 18_554 .
Br Pd N C5 159.43(18) . .
N Pd C1 C2 11.11(14) . .
N Pd C1 C2 -168.88(14) 18_554 .
N Pd C1 C2 -168.90(14) . 18_554
N Pd C1 C2 11.11(14) 18_554 18_554
C2 C1 C2 C3 -1.39(17) 18_554 .
Pd C1 C2 C3 178.61(17) . .
C2 C1 C2 C5 -178.6(3) 18_554 .
Pd C1 C2 C5 1.4(3) . .
C1 C2 C3 C4 2.8(3) . .
C5 C2 C3 C4 179.6(2) . .
C2 C3 C4 C3 -1.42(17) . 18_554
C2 C3 C4 C8 178.59(17) . .
C7 N C5 C2 152.7(2) . .
C6 N C5 C2 -89.7(3) . .
Pd N C5 C2 26.1(3) . .
C3 C2 C5 N 164.0(2) . .
C1 C2 C5 N -19.0(3) . .
C3 C4 C8 C9 46.62(11) . .
C3 C4 C8 C9 -133.37(11) 18_554 .
C3 C4 C8 C9 -133.38(11) . 3_665
C3 C4 C8 C9 46.63(11) 18_554 3_665
C9 C8 C9 C8 0.0 3_665 2_655
C4 C8 C9 C8 180.0 . 2_655
